data_1577130
loop_
_publ_author_name
'Olguin, Catherine'
'Tabacaru, Christian'
'Besse, Lennart'
'Simon, Martin'
'Golz, Christopher'
'Humanes, Marcos'
'Fernandez-Rodriguez, Manuel A.'
'Garc\'ia-Garc\'ia, Patricia'
'M\"ucke, Maike'
'Mata, Ricardo A.'
'Alcarazo, Manuel'

_publ_section_title
;
 Enantioselective Synthesis of Configurationally Stable [5]helicenes
 Containing 1,2-Azaborine Units
;
_journal_name_full 'Chemical Science'
_journal_paper_doi 10.1039/D6SC02344D
_journal_year 2026
_chemical_absolute_configuration ad
_chemical_formula_moiety 'C40 H29 B F3 N'
_chemical_formula_sum 'C40 H29 B F3 N'
_chemical_formula_weight 591.45
_space_group_crystal_system orthorhombic
_space_group_IT_number 19
_space_group_name_Hall 'P 2ac 2ab'
_space_group_name_H-M_alt 'P 21 21 21'
_atom_sites_solution_hydrogens geom
_atom_sites_solution_primary dual
_audit_creation_date 2025-07-07
_audit_creation_method
;FinalCif V152 by Daniel Kratzert, Freiburg 2025, 
https://dkratzert.de/finalcif.html
;
_audit_update_record
;
2025-11-28 deposited with the CCDC.	2026-04-23 downloaded from the CCDC.
;
_cell_angle_alpha 90
_cell_angle_beta 90
_cell_angle_gamma 90
_cell_formula_units_Z 4
_cell_length_a 8.2373(5)
_cell_length_b 12.6200(8)
_cell_length_c 31.678(2)
_cell_measurement_reflns_used 9631
_cell_measurement_temperature 100.00
_cell_measurement_theta_max 78.507
_cell_measurement_theta_min 3.771
_cell_volume 3293.1(4)
_computing_cell_refinement 'SAINT V8.41 (?, 2016)'
_computing_data_collection 'Bruker BIS 8.5.5.6/2024-10-24 and APEX6 2024.9-1'
_computing_data_reduction 'SAINT V8.41 (?, 2016)'
_computing_molecular_graphics 'Olex2 1.5 (Dolomanov et al., 2009)'
_computing_publication_material 'Olex2 1.5 (Dolomanov et al., 2009)'
_computing_structure_refinement 'XL  (Sheldrick, 2008)'
_computing_structure_solution 'XM  (Sheldrick, 2008)'
_diffrn_ambient_environment N~2~
_diffrn_ambient_temperature 100.00
_diffrn_detector CPAD
_diffrn_detector_area_resol_mean 7.41
_diffrn_detector_type 'Bruker PHOTON III'
_diffrn_measured_fraction_theta_full 0.999
_diffrn_measured_fraction_theta_max 0.997
_diffrn_measurement_device 'four-circle diffractometer'
_diffrn_measurement_device_type 'Bruker D8 VENTURE dual wavelength Mo/Cu'
_diffrn_measurement_method '\w and \f scans'
_diffrn_measurement_specimen_support 'MiTeGen micromount'
_diffrn_radiation_monochromator 'mirror optics'
_diffrn_radiation_probe x-ray
_diffrn_radiation_type CuK\a
_diffrn_radiation_wavelength 1.54178
_diffrn_reflns_av_R_equivalents 0.0615
_diffrn_reflns_av_unetI/netI 0.0229
_diffrn_reflns_Laue_measured_fraction_full 0.999
_diffrn_reflns_Laue_measured_fraction_max 0.997
_diffrn_reflns_limit_h_max 9
_diffrn_reflns_limit_h_min -10
_diffrn_reflns_limit_k_max 16
_diffrn_reflns_limit_k_min -16
_diffrn_reflns_limit_l_max 39
_diffrn_reflns_limit_l_min -40
_diffrn_reflns_number 96476
_diffrn_reflns_point_group_measured_fraction_full 0.998
_diffrn_reflns_point_group_measured_fraction_max 0.992
_diffrn_reflns_theta_full 67.679
_diffrn_reflns_theta_max 79.073
_diffrn_reflns_theta_min 3.770
_diffrn_source 'microfocus sealed X-ray tube'
_diffrn_source_current 1.0
_diffrn_source_power 0.05
_diffrn_source_type 'Incoatec I\ms'
_diffrn_source_voltage 50.0
_diffrn_standards_number 0
_exptl_absorpt_coefficient_mu 0.647
_exptl_absorpt_correction_T_max 1.0000
_exptl_absorpt_correction_T_min 0.7737
_exptl_absorpt_correction_type numerical
_exptl_absorpt_process_details
;
SADABS-2016/2 (Bruker,2016/2) was used for absorption correction.
wR2(int) was 0.0978 before and 0.0672 after correction.
The Ratio of minimum to maximum transmission is 0.7737.
The \l/2 correction factor is Not present.
;
_exptl_crystal_colour colourless
_exptl_crystal_colour_primary colourless
_exptl_crystal_density_diffrn 1.193
_exptl_crystal_description plate
_exptl_crystal_F_000 1232
_exptl_crystal_size_max 0.256
_exptl_crystal_size_mid 0.245
_exptl_crystal_size_min 0.04
_refine_diff_density_max 0.273
_refine_diff_density_min -0.281
_refine_diff_density_rms 0.034
_refine_ls_abs_structure_details
;
 Flack x determined using 2895 quotients [(I+)-(I-)]/[(I+)+(I-)]
 (Parsons, Flack and Wagner, Acta Cryst. B69 (2013) 249-259).
;
_refine_ls_abs_structure_Flack 0.01(4)
_refine_ls_extinction_coef 0.0019(2)
_refine_ls_extinction_expression Fc^*^=kFc[1+0.001xFc^2^\l^3^/sin(2\q)]^-1/4^
_refine_ls_extinction_method 'SHELXL-2019/2 (Sheldrick 2019)'
_refine_ls_goodness_of_fit_ref 1.033
_refine_ls_hydrogen_treatment constr
_refine_ls_matrix_type full
_refine_ls_number_parameters 410
_refine_ls_number_reflns 7084
_refine_ls_number_restraints 0
_refine_ls_restrained_S_all 1.033
_refine_ls_R_factor_all 0.0330
_refine_ls_R_factor_gt 0.0314
_refine_ls_shift/su_max 0.001
_refine_ls_shift/su_mean 0.000
_refine_ls_structure_factor_coef Fsqd
_refine_ls_weighting_details 'w=1/[\s^2^(Fo^2^)+(0.0490P)^2^+0.5680P] where P=(Fo^2^+2Fc^2^)/3'
_refine_ls_weighting_scheme calc
_refine_ls_wR_factor_gt 0.0828
_refine_ls_wR_factor_ref 0.0843
_reflns_Friedel_coverage 0.758
_reflns_Friedel_fraction_full 0.996
_reflns_Friedel_fraction_max 0.986
_reflns_number_gt 6799
_reflns_number_total 7084
_reflns_threshold_expression 'I > 2\s(I)'
_cod_data_source_file d6sc02344d2.cif
_cod_data_source_block cu_2697_cg_0m
_cod_database_code 1577130
_shelx_shelxl_version_number 2019/3
_shelx_space_group_comment
;
The symmetry employed for this shelxl refinement is uniquely defined
by the following loop, which should always be used as a source of
symmetry information in preference to the above space-group names.
They are only intended as comments.
;
_shelx_estimated_absorpt_t_min 0.852
_shelx_estimated_absorpt_t_max 0.975
_diffrn_measurement_ambient_temperature_device_make 'Oxford Cryostream 800'
_olex2_refinement_description
;
1. Fixed Uiso
 At 1.2 times of:
  All C(H) groups, All C(H,H,H,H,H,H) groups, All N(H) groups
 At 1.5 times of:
  All C(H,H,H) groups
2. Others
 Fixed Sof: H40A(0.5) H40B(0.5) H40C(0.5) H40D(0.5) H40E(0.5) H40F(0.5)
3.a Aromatic/amide H refined with riding coordinates:
 N1(H1), C7(H7), C10(H10), C11(H11), C13(H13), C14(H14), C16(H16), C17(H17),
 C18(H18), C19(H19), C20(H20), C21(H21), C24(H24), C25(H25), C28(H28), C29(H29),
  C30(H30), C31(H31), C34(H34), C36(H36)
3.b Disordered Me refined as rotating group:
 C40(H40A,H40B,H40C,H40D,H40E,H40F)
3.c Idealised Me refined as rotating group:
 C38(H38A,H38B,H38C), C39(H39A,H39B,H39C)
;
_smtbx_masks_void_probe_radius 1.2
_smtbx_masks_void_truncation_radius 1.2
_olex2_submission_special_instructions 'No special instructions were received'

loop_
_space_group_symop_operation_xyz
'x, y, z'
'-x+1/2, -y, z+1/2'
'x+1/2, -y+1/2, -z'
'-x, y+1/2, -z+1/2'

loop_
_atom_site_label
_atom_site_type_symbol
_atom_site_fract_x
_atom_site_fract_y
_atom_site_fract_z
_atom_site_U_iso_or_equiv
_atom_site_adp_type
_atom_site_occupancy
_atom_site_site_symmetry_order
_atom_site_calc_flag
_atom_site_refinement_flags_posn
_atom_site_refinement_flags_adp
_atom_site_refinement_flags_occupancy
_atom_site_disorder_assembly
_atom_site_disorder_group
F1 F 0.3101(2) 0.14967(13) 0.56294(5) 0.0748(6) Uani 1 1 d . . . . .
F2 F 0.5305(2) 0.07086(15) 0.54662(4) 0.0639(4) Uani 1 1 d . . . . .
F3 F 0.3475(2) -0.01190(12) 0.57961(4) 0.0595(4) Uani 1 1 d . . . . .
N1 N 0.79911(17) 0.58959(11) 0.66899(4) 0.0219(3) Uani 1 1 d . . . . .
H1 H 0.861767 0.646046 0.669582 0.026 Uiso 1 1 calc R U . . .
C1 C 0.79722(19) 0.52526(12) 0.70421(5) 0.0197(3) Uani 1 1 d . . . . .
C2 C 0.68887(18) 0.43946(12) 0.70664(5) 0.0184(3) Uani 1 1 d . . . . .
C3 C 0.72021(18) 0.35971(12) 0.73831(5) 0.0176(3) Uani 1 1 d . . . . .
C4 C 0.81698(18) 0.38775(12) 0.77387(5) 0.0182(3) Uani 1 1 d . . . . .
C5 C 0.82964(18) 0.31628(12) 0.80977(5) 0.0194(3) Uani 1 1 d . . . . .
C6 C 0.76272(18) 0.21368(13) 0.80642(5) 0.0196(3) Uani 1 1 d . . . . .
C7 C 0.69110(19) 0.18167(12) 0.76750(5) 0.0200(3) Uani 1 1 d . . . . .
H7 H 0.656900 0.110155 0.764560 0.024 Uiso 1 1 calc R U . . .
C8 C 0.66940(18) 0.24886(12) 0.73430(5) 0.0178(3) Uani 1 1 d . . . . .
C9 C 0.61168(18) 0.20174(12) 0.69374(5) 0.0191(3) Uani 1 1 d . . . . .
C10 C 0.48135(19) 0.13013(12) 0.69373(5) 0.0217(3) Uani 1 1 d . . . . .
H10 H 0.432590 0.110286 0.719736 0.026 Uiso 1 1 calc R U . . .
C11 C 0.4228(2) 0.08792(13) 0.65629(6) 0.0259(3) Uani 1 1 d . . . . .
H11 H 0.334715 0.039301 0.656706 0.031 Uiso 1 1 calc R U . . .
C12 C 0.4934(2) 0.11705(13) 0.61812(6) 0.0263(4) Uani 1 1 d . . . . .
C13 C 0.6276(2) 0.18419(14) 0.61771(6) 0.0258(3) Uani 1 1 d . . . . .
H13 H 0.678856 0.201681 0.591760 0.031 Uiso 1 1 calc R U . . .
C14 C 0.68625(19) 0.22552(13) 0.65546(5) 0.0218(3) Uani 1 1 d . . . . .
H14 H 0.778553 0.270641 0.655106 0.026 Uiso 1 1 calc R U . . .
C15 C 0.4192(3) 0.08157(16) 0.57743(6) 0.0356(4) Uani 1 1 d . . . . .
C16 C 0.7740(2) 0.14242(14) 0.84077(5) 0.0231(3) Uani 1 1 d . . . . .
H16 H 0.732340 0.072567 0.838002 0.028 Uiso 1 1 calc R U . . .
C17 C 0.8445(2) 0.17321(14) 0.87800(5) 0.0254(3) Uani 1 1 d . . . . .
H17 H 0.850162 0.125144 0.901034 0.030 Uiso 1 1 calc R U . . .
C18 C 0.9083(2) 0.27579(14) 0.88204(5) 0.0256(3) Uani 1 1 d . . . . .
H18 H 0.955122 0.297395 0.908063 0.031 Uiso 1 1 calc R U . . .
C19 C 0.9036(2) 0.34543(14) 0.84856(5) 0.0238(3) Uani 1 1 d . . . . .
H19 H 0.950362 0.413845 0.851475 0.029 Uiso 1 1 calc R U . . .
C20 C 0.90575(19) 0.48336(13) 0.77284(5) 0.0209(3) Uani 1 1 d . . . . .
H20 H 0.967221 0.503984 0.796852 0.025 Uiso 1 1 calc R U . . .
C21 C 0.9047(2) 0.54674(12) 0.73787(5) 0.0215(3) Uani 1 1 d . . . . .
H21 H 0.976576 0.605475 0.736194 0.026 Uiso 1 1 calc R U . . .
C22 C 0.55644(18) 0.43399(12) 0.67564(5) 0.0189(3) Uani 1 1 d . . . . .
C23 C 0.57689(19) 0.48407(12) 0.63656(5) 0.0201(3) Uani 1 1 d . . . . .
C24 C 0.4639(2) 0.46221(13) 0.60340(5) 0.0229(3) Uani 1 1 d . . . . .
H24 H 0.479597 0.493885 0.576502 0.027 Uiso 1 1 calc R U . . .
C25 C 0.3342(2) 0.39684(13) 0.60958(5) 0.0234(3) Uani 1 1 d . . . . .
H25 H 0.269332 0.375585 0.586269 0.028 Uiso 1 1 calc R U . . .
C26 C 0.29591(19) 0.36047(13) 0.65095(5) 0.0213(3) Uani 1 1 d . . . . .
C27 C 0.40378(18) 0.38347(12) 0.68499(5) 0.0190(3) Uani 1 1 d . . . . .
C28 C 0.35062(19) 0.36177(13) 0.72673(5) 0.0206(3) Uani 1 1 d . . . . .
H28 H 0.417322 0.381191 0.749938 0.025 Uiso 1 1 calc R U . . .
C29 C 0.2039(2) 0.31302(13) 0.73406(5) 0.0236(3) Uani 1 1 d . . . . .
H29 H 0.169731 0.299884 0.762218 0.028 Uiso 1 1 calc R U . . .
C30 C 0.1040(2) 0.28244(14) 0.70004(6) 0.0260(3) Uani 1 1 d . . . . .
H30 H 0.005820 0.245172 0.705264 0.031 Uiso 1 1 calc R U . . .
C31 C 0.1483(2) 0.30639(13) 0.65945(6) 0.0247(3) Uani 1 1 d . . . . .
H31 H 0.079396 0.286588 0.636720 0.030 Uiso 1 1 calc R U . . .
C32 C 0.73600(19) 0.64278(14) 0.59203(5) 0.0226(3) Uani 1 1 d . . . . .
C33 C 0.6886(2) 0.74960(14) 0.59176(6) 0.0258(3) Uani 1 1 d . . . . .
C34 C 0.7250(2) 0.81288(15) 0.55670(6) 0.0307(4) Uani 1 1 d . . . . .
H34 H 0.691704 0.884962 0.556606 0.037 Uiso 1 1 calc R U . . .
C35 C 0.8084(2) 0.77300(17) 0.52205(6) 0.0335(4) Uani 1 1 d . . . . .
C36 C 0.8538(2) 0.66712(17) 0.52255(6) 0.0326(4) Uani 1 1 d . . . . .
H36 H 0.909977 0.638474 0.498978 0.039 Uiso 1 1 calc R U . . .
C37 C 0.8188(2) 0.60203(15) 0.55676(5) 0.0276(4) Uani 1 1 d . . . . .
C38 C 0.8743(3) 0.48724(16) 0.55623(7) 0.0369(4) Uani 1 1 d . . . . .
H38A H 0.779801 0.440749 0.552978 0.055 Uiso 1 1 calc R U . . .
H38B H 0.929759 0.470747 0.582791 0.055 Uiso 1 1 calc R U . . .
H38C H 0.949024 0.476183 0.532568 0.055 Uiso 1 1 calc R U . . .
C39 C 0.8526(3) 0.8441(2) 0.48537(7) 0.0504(6) Uani 1 1 d . . . . .
H39A H 0.968704 0.860892 0.486579 0.076 Uiso 1 1 calc R U . . .
H39B H 0.789463 0.909799 0.487000 0.076 Uiso 1 1 calc R U . . .
H39C H 0.828414 0.807751 0.458773 0.076 Uiso 1 1 calc R U . . .
C40 C 0.6003(3) 0.79860(15) 0.62884(7) 0.0346(4) Uani 1 1 d . . . . .
H40A H 0.519166 0.748552 0.639562 0.042 Uiso 0.5 1 calc R U P . .
H40B H 0.546098 0.863844 0.619725 0.042 Uiso 0.5 1 calc R U P . .
H40C H 0.678300 0.815121 0.651247 0.042 Uiso 0.5 1 calc R U P . .
H40D H 0.643210 0.869792 0.634127 0.042 Uiso 0.5 1 calc R U P . .
H40E H 0.616278 0.754501 0.653964 0.042 Uiso 0.5 1 calc R U P . .
H40F H 0.484076 0.803224 0.622443 0.042 Uiso 0.5 1 calc R U P . .
B1 B 0.7074(2) 0.57104(15) 0.63203(6) 0.0210(3) Uani 1 1 d . . . . .

loop_
_atom_site_aniso_label
_atom_site_aniso_U_11
_atom_site_aniso_U_22
_atom_site_aniso_U_33
_atom_site_aniso_U_23
_atom_site_aniso_U_13
_atom_site_aniso_U_12
F1 0.0980(13) 0.0568(9) 0.0695(10) -0.0237(8) -0.0584(10) 0.0352(9)
F2 0.0726(10) 0.0874(12) 0.0319(7) -0.0221(7) -0.0033(7) -0.0106(9)
F3 0.0849(11) 0.0455(8) 0.0480(8) -0.0093(6) -0.0276(8) -0.0214(7)
N1 0.0241(6) 0.0191(6) 0.0223(7) 0.0017(5) 0.0019(5) -0.0045(5)
C1 0.0204(7) 0.0192(7) 0.0196(7) -0.0003(6) 0.0014(6) -0.0001(6)
C2 0.0184(7) 0.0181(7) 0.0185(7) -0.0005(6) 0.0014(6) -0.0005(6)
C3 0.0160(6) 0.0193(7) 0.0176(7) -0.0009(6) 0.0015(5) -0.0001(5)
C4 0.0170(6) 0.0195(7) 0.0181(7) -0.0014(6) 0.0005(5) 0.0012(6)
C5 0.0177(6) 0.0216(7) 0.0189(7) -0.0001(6) 0.0007(6) 0.0020(6)
C6 0.0176(7) 0.0220(7) 0.0193(7) 0.0022(6) 0.0018(6) 0.0025(6)
C7 0.0193(7) 0.0183(7) 0.0225(8) 0.0000(6) 0.0013(6) -0.0011(6)
C8 0.0156(6) 0.0200(7) 0.0179(7) -0.0010(6) 0.0013(5) 0.0008(5)
C9 0.0201(7) 0.0162(7) 0.0210(7) -0.0009(6) -0.0013(6) 0.0029(6)
C10 0.0225(7) 0.0183(7) 0.0243(8) -0.0003(6) -0.0013(6) 0.0002(6)
C11 0.0260(8) 0.0192(7) 0.0325(9) -0.0026(6) -0.0067(7) -0.0005(6)
C12 0.0323(8) 0.0206(8) 0.0260(8) -0.0050(6) -0.0077(7) 0.0040(6)
C13 0.0291(8) 0.0265(8) 0.0218(8) -0.0024(6) 0.0003(6) 0.0045(6)
C14 0.0211(7) 0.0212(7) 0.0230(8) -0.0019(6) -0.0007(6) 0.0021(6)
C15 0.0461(11) 0.0294(9) 0.0315(10) -0.0059(7) -0.0110(8) 0.0043(8)
C16 0.0224(7) 0.0231(7) 0.0238(8) 0.0033(7) -0.0001(6) 0.0005(6)
C17 0.0238(7) 0.0304(8) 0.0219(8) 0.0061(6) 0.0006(6) 0.0012(6)
C18 0.0259(8) 0.0306(8) 0.0201(8) 0.0011(7) -0.0028(6) 0.0017(7)
C19 0.0235(7) 0.0257(8) 0.0221(8) -0.0010(6) -0.0021(6) 0.0000(6)
C20 0.0210(7) 0.0215(7) 0.0202(7) -0.0019(6) -0.0026(6) -0.0010(6)
C21 0.0216(7) 0.0191(7) 0.0237(8) -0.0014(6) -0.0002(6) -0.0034(6)
C22 0.0198(7) 0.0162(6) 0.0208(7) -0.0004(6) 0.0003(6) 0.0015(5)
C23 0.0208(7) 0.0186(7) 0.0211(7) 0.0006(6) 0.0006(6) 0.0012(6)
C24 0.0266(8) 0.0223(7) 0.0199(8) 0.0014(6) -0.0001(6) 0.0026(6)
C25 0.0240(7) 0.0226(7) 0.0235(8) -0.0002(6) -0.0048(6) 0.0022(6)
C26 0.0196(7) 0.0190(7) 0.0253(8) 0.0000(6) -0.0024(6) 0.0019(6)
C27 0.0183(7) 0.0157(7) 0.0230(8) 0.0010(6) -0.0006(6) 0.0023(5)
C28 0.0190(7) 0.0201(7) 0.0226(8) 0.0015(6) -0.0002(6) 0.0028(6)
C29 0.0204(7) 0.0244(8) 0.0260(8) 0.0038(6) 0.0043(6) 0.0031(6)
C30 0.0174(7) 0.0253(8) 0.0352(9) 0.0032(7) 0.0004(6) 0.0000(6)
C31 0.0209(7) 0.0226(8) 0.0306(9) 0.0006(6) -0.0046(6) 0.0001(6)
C32 0.0215(7) 0.0268(8) 0.0194(7) 0.0027(6) -0.0012(6) -0.0040(6)
C33 0.0212(7) 0.0282(8) 0.0280(9) 0.0069(7) -0.0003(6) -0.0010(6)
C34 0.0254(8) 0.0312(9) 0.0354(10) 0.0145(8) -0.0029(7) -0.0003(7)
C35 0.0278(9) 0.0467(11) 0.0260(9) 0.0158(8) -0.0031(7) -0.0042(8)
C36 0.0304(9) 0.0469(11) 0.0206(8) 0.0027(7) 0.0022(7) -0.0043(8)
C37 0.0289(8) 0.0322(9) 0.0218(8) -0.0008(7) -0.0012(7) -0.0036(7)
C38 0.0427(11) 0.0332(10) 0.0349(10) -0.0051(8) 0.0110(8) 0.0019(8)
C39 0.0450(12) 0.0676(16) 0.0386(12) 0.0302(11) 0.0028(9) -0.0012(11)
C40 0.0389(10) 0.0272(9) 0.0378(10) 0.0062(8) 0.0095(8) 0.0050(8)
B1 0.0217(8) 0.0203(8) 0.0208(8) 0.0013(7) 0.0019(6) -0.0002(6)

loop_
_atom_type_symbol
_atom_type_description
_atom_type_scat_dispersion_real
_atom_type_scat_dispersion_imag
_atom_type_scat_source
C C 0.0181 0.0091 'International Tables Vol C Tables 4.2.6.8 and 6.1.1.4'
H H 0.0000 0.0000 'International Tables Vol C Tables 4.2.6.8 and 6.1.1.4'
B B 0.0090 0.0039 'International Tables Vol C Tables 4.2.6.8 and 6.1.1.4'
F F 0.0727 0.0534 'International Tables Vol C Tables 4.2.6.8 and 6.1.1.4'
N N 0.0311 0.0180 'International Tables Vol C Tables 4.2.6.8 and 6.1.1.4'

loop_
_geom_angle_atom_site_label_1
_geom_angle_atom_site_label_2
_geom_angle_atom_site_label_3
_geom_angle
_geom_angle_site_symmetry_1
_geom_angle_site_symmetry_3
_geom_angle_publ_flag
C1 N1 H1 117.7 . . ?
C1 N1 B1 124.50(14) . . ?
B1 N1 H1 117.7 . . ?
N1 C1 C2 120.32(14) . . ?
N1 C1 C21 119.37(14) . . ?
C2 C1 C21 120.30(14) . . ?
C1 C2 C3 117.49(14) . . ?
C1 C2 C22 118.09(14) . . ?
C3 C2 C22 124.35(14) . . ?
C2 C3 C8 123.62(14) . . ?
C4 C3 C2 118.43(14) . . ?
C4 C3 C8 117.74(14) . . ?
C3 C4 C5 120.27(14) . . ?
C20 C4 C3 118.95(14) . . ?
C20 C4 C5 120.71(14) . . ?
C6 C5 C4 118.81(14) . . ?
C6 C5 C19 118.06(14) . . ?
C19 C5 C4 123.12(14) . . ?
C5 C6 C7 119.13(14) . . ?
C5 C6 C16 119.99(15) . . ?
C16 C6 C7 120.82(15) . . ?
C6 C7 H7 118.5 . . ?
C8 C7 C6 123.06(14) . . ?
C8 C7 H7 118.5 . . ?
C3 C8 C9 123.07(13) . . ?
C7 C8 C3 119.30(14) . . ?
C7 C8 C9 117.25(13) . . ?
C10 C9 C8 120.01(14) . . ?
C14 C9 C8 121.54(14) . . ?
C14 C9 C10 118.44(15) . . ?
C9 C10 H10 119.5 . . ?
C11 C10 C9 120.91(16) . . ?
C11 C10 H10 119.5 . . ?
C10 C11 H11 120.1 . . ?
C10 C11 C12 119.74(16) . . ?
C12 C11 H11 120.1 . . ?
C11 C12 C13 120.07(16) . . ?
C11 C12 C15 119.93(17) . . ?
C13 C12 C15 119.90(17) . . ?
C12 C13 H13 120.1 . . ?
C14 C13 C12 119.70(16) . . ?
C14 C13 H13 120.1 . . ?
C9 C14 H14 119.5 . . ?
C13 C14 C9 120.98(15) . . ?
C13 C14 H14 119.5 . . ?
F1 C15 F2 106.01(19) . . ?
F1 C15 C12 112.43(16) . . ?
F2 C15 C12 112.15(18) . . ?
F3 C15 F1 107.08(19) . . ?
F3 C15 F2 104.63(17) . . ?
F3 C15 C12 113.90(17) . . ?
C6 C16 H16 119.7 . . ?
C17 C16 C6 120.62(16) . . ?
C17 C16 H16 119.7 . . ?
C16 C17 H17 120.0 . . ?
C16 C17 C18 119.92(16) . . ?
C18 C17 H17 120.0 . . ?
C17 C18 H18 119.7 . . ?
C19 C18 C17 120.51(16) . . ?
C19 C18 H18 119.7 . . ?
C5 C19 H19 119.6 . . ?
C18 C19 C5 120.86(16) . . ?
C18 C19 H19 119.6 . . ?
C4 C20 H20 119.5 . . ?
C21 C20 C4 121.06(14) . . ?
C21 C20 H20 119.5 . . ?
C1 C21 H21 119.9 . . ?
C20 C21 C1 120.25(14) . . ?
C20 C21 H21 119.9 . . ?
C23 C22 C2 118.72(14) . . ?
C23 C22 C27 119.11(14) . . ?
C27 C22 C2 122.10(14) . . ?
C22 C23 C24 118.96(14) . . ?
C22 C23 B1 119.15(14) . . ?
C24 C23 B1 121.48(14) . . ?
C23 C24 H24 119.3 . . ?
C25 C24 C23 121.40(15) . . ?
C25 C24 H24 119.3 . . ?
C24 C25 H25 120.0 . . ?
C24 C25 C26 120.02(15) . . ?
C26 C25 H25 120.0 . . ?
C25 C26 C27 119.47(14) . . ?
C31 C26 C25 121.25(15) . . ?
C31 C26 C27 119.19(15) . . ?
C26 C27 C22 118.56(14) . . ?
C28 C27 C22 123.11(14) . . ?
C28 C27 C26 118.20(14) . . ?
C27 C28 H28 119.5 . . ?
C29 C28 C27 120.96(15) . . ?
C29 C28 H28 119.5 . . ?
C28 C29 H29 119.8 . . ?
C28 C29 C30 120.41(16) . . ?
C30 C29 H29 119.8 . . ?
C29 C30 H30 119.9 . . ?
C31 C30 C29 120.10(15) . . ?
C31 C30 H30 119.9 . . ?
C26 C31 H31 119.6 . . ?
C30 C31 C26 120.77(16) . . ?
C30 C31 H31 119.6 . . ?
C33 C32 C37 118.77(16) . . ?
C33 C32 B1 121.02(15) . . ?
C37 C32 B1 120.11(16) . . ?
C32 C33 C40 121.42(15) . . ?
C34 C33 C32 119.55(17) . . ?
C34 C33 C40 119.02(16) . . ?
C33 C34 H34 119.1 . . ?
C35 C34 C33 121.72(18) . . ?
C35 C34 H34 119.1 . . ?
C34 C35 C39 120.7(2) . . ?
C36 C35 C34 118.23(17) . . ?
C36 C35 C39 121.0(2) . . ?
C35 C36 H36 119.3 . . ?
C35 C36 C37 121.47(18) . . ?
C37 C36 H36 119.3 . . ?
C32 C37 C38 120.23(16) . . ?
C36 C37 C32 120.25(17) . . ?
C36 C37 C38 119.51(17) . . ?
C37 C38 H38A 109.5 . . ?
C37 C38 H38B 109.5 . . ?
C37 C38 H38C 109.5 . . ?
H38A C38 H38B 109.5 . . ?
H38A C38 H38C 109.5 . . ?
H38B C38 H38C 109.5 . . ?
C35 C39 H39A 109.5 . . ?
C35 C39 H39B 109.5 . . ?
C35 C39 H39C 109.5 . . ?
H39A C39 H39B 109.5 . . ?
H39A C39 H39C 109.5 . . ?
H39B C39 H39C 109.5 . . ?
C33 C40 H40A 109.5 . . ?
C33 C40 H40B 109.5 . . ?
C33 C40 H40C 109.5 . . ?
C33 C40 H40D 109.5 . . ?
C33 C40 H40E 109.5 . . ?
C33 C40 H40F 109.5 . . ?
H40A C40 H40B 109.5 . . ?
H40A C40 H40C 109.5 . . ?
H40A C40 H40D 141.1 . . ?
H40A C40 H40E 56.3 . . ?
H40A C40 H40F 56.3 . . ?
H40B C40 H40C 109.5 . . ?
H40B C40 H40D 56.3 . . ?
H40B C40 H40E 141.1 . . ?
H40B C40 H40F 56.3 . . ?
H40C C40 H40D 56.3 . . ?
H40C C40 H40E 56.3 . . ?
H40C C40 H40F 141.1 . . ?
H40D C40 H40E 109.5 . . ?
H40D C40 H40F 109.5 . . ?
H40E C40 H40F 109.5 . . ?
N1 B1 C23 114.42(14) . . ?
N1 B1 C32 119.43(15) . . ?
C23 B1 C32 126.01(15) . . ?

loop_
_geom_bond_atom_site_label_1
_geom_bond_atom_site_label_2
_geom_bond_distance
_geom_bond_site_symmetry_2
_geom_bond_publ_flag
F1 C15 1.326(2) . ?
F2 C15 1.346(3) . ?
F3 C15 1.321(3) . ?
N1 H1 0.8800 . ?
N1 C1 1.380(2) . ?
N1 B1 1.413(2) . ?
C1 C2 1.405(2) . ?
C1 C21 1.412(2) . ?
C2 C3 1.444(2) . ?
C2 C22 1.469(2) . ?
C3 C4 1.425(2) . ?
C3 C8 1.466(2) . ?
C4 C5 1.455(2) . ?
C4 C20 1.411(2) . ?
C5 C6 1.411(2) . ?
C5 C19 1.420(2) . ?
C6 C7 1.425(2) . ?
C6 C16 1.415(2) . ?
C7 H7 0.9500 . ?
C7 C8 1.363(2) . ?
C8 C9 1.493(2) . ?
C9 C10 1.403(2) . ?
C9 C14 1.392(2) . ?
C10 H10 0.9500 . ?
C10 C11 1.387(2) . ?
C11 H11 0.9500 . ?
C11 C12 1.391(3) . ?
C12 C13 1.393(3) . ?
C12 C15 1.495(2) . ?
C13 H13 0.9500 . ?
C13 C14 1.391(2) . ?
C14 H14 0.9500 . ?
C16 H16 0.9500 . ?
C16 C17 1.371(2) . ?
C17 H17 0.9500 . ?
C17 C18 1.403(3) . ?
C18 H18 0.9500 . ?
C18 C19 1.378(2) . ?
C19 H19 0.9500 . ?
C20 H20 0.9500 . ?
C20 C21 1.367(2) . ?
C21 H21 0.9500 . ?
C22 C23 1.400(2) . ?
C22 C27 1.441(2) . ?
C23 C24 1.430(2) . ?
C23 B1 1.543(2) . ?
C24 H24 0.9500 . ?
C24 C25 1.364(2) . ?
C25 H25 0.9500 . ?
C25 C26 1.424(2) . ?
C26 C27 1.427(2) . ?
C26 C31 1.420(2) . ?
C27 C28 1.419(2) . ?
C28 H28 0.9500 . ?
C28 C29 1.376(2) . ?
C29 H29 0.9500 . ?
C29 C30 1.410(3) . ?
C30 H30 0.9500 . ?
C30 C31 1.370(3) . ?
C31 H31 0.9500 . ?
C32 C33 1.403(3) . ?
C32 C37 1.406(2) . ?
C32 B1 1.575(2) . ?
C33 C34 1.400(2) . ?
C33 C40 1.514(3) . ?
C34 H34 0.9500 . ?
C34 C35 1.389(3) . ?
C35 C36 1.388(3) . ?
C35 C39 1.513(3) . ?
C36 H36 0.9500 . ?
C36 C37 1.390(3) . ?
C37 C38 1.519(3) . ?
C38 H38A 0.9800 . ?
C38 H38B 0.9800 . ?
C38 H38C 0.9800 . ?
C39 H39A 0.9800 . ?
C39 H39B 0.9800 . ?
C39 H39C 0.9800 . ?
C40 H40A 0.9800 . ?
C40 H40B 0.9800 . ?
C40 H40C 0.9800 . ?
C40 H40D 0.9800 . ?
C40 H40E 0.9800 . ?
C40 H40F 0.9800 . ?

loop_
_geom_torsion_atom_site_label_1
_geom_torsion_atom_site_label_2
_geom_torsion_atom_site_label_3
_geom_torsion_atom_site_label_4
_geom_torsion
_geom_torsion_site_symmetry_1
_geom_torsion_site_symmetry_2
_geom_torsion_site_symmetry_3
_geom_torsion_site_symmetry_4
_geom_torsion_publ_flag
N1 C1 C2 C3 164.12(14) . . . . ?
N1 C1 C2 C22 -12.9(2) . . . . ?
N1 C1 C21 C20 -179.38(15) . . . . ?
C1 N1 B1 C23 11.3(2) . . . . ?
C1 N1 B1 C32 -172.73(15) . . . . ?
C1 C2 C3 C4 22.1(2) . . . . ?
C1 C2 C3 C8 -152.70(14) . . . . ?
C1 C2 C22 C23 25.4(2) . . . . ?
C1 C2 C22 C27 -151.43(15) . . . . ?
C2 C1 C21 C20 0.9(2) . . . . ?
C2 C3 C4 C5 169.82(13) . . . . ?
C2 C3 C4 C20 -13.0(2) . . . . ?
C2 C3 C8 C7 -173.94(14) . . . . ?
C2 C3 C8 C9 13.3(2) . . . . ?
C2 C22 C23 C24 167.91(14) . . . . ?
C2 C22 C23 B1 -19.4(2) . . . . ?
C2 C22 C27 C26 -166.25(14) . . . . ?
C2 C22 C27 C28 18.1(2) . . . . ?
C3 C2 C22 C23 -151.46(15) . . . . ?
C3 C2 C22 C27 31.7(2) . . . . ?
C3 C4 C5 C6 8.3(2) . . . . ?
C3 C4 C5 C19 -170.39(14) . . . . ?
C3 C4 C20 C21 -2.4(2) . . . . ?
C3 C8 C9 C10 -140.54(15) . . . . ?
C3 C8 C9 C14 40.7(2) . . . . ?
C4 C3 C8 C7 11.3(2) . . . . ?
C4 C3 C8 C9 -161.48(14) . . . . ?
C4 C5 C6 C7 2.6(2) . . . . ?
C4 C5 C6 C16 179.69(14) . . . . ?
C4 C5 C19 C18 178.11(15) . . . . ?
C4 C20 C21 C1 8.7(2) . . . . ?
C5 C4 C20 C21 174.70(15) . . . . ?
C5 C6 C7 C8 -6.6(2) . . . . ?
C5 C6 C16 C17 2.3(2) . . . . ?
C6 C5 C19 C18 -0.6(2) . . . . ?
C6 C7 C8 C3 -0.5(2) . . . . ?
C6 C7 C8 C9 172.71(14) . . . . ?
C6 C16 C17 C18 -0.9(2) . . . . ?
C7 C6 C16 C17 179.32(15) . . . . ?
C7 C8 C9 C10 46.6(2) . . . . ?
C7 C8 C9 C14 -132.21(16) . . . . ?
C8 C3 C4 C5 -15.1(2) . . . . ?
C8 C3 C4 C20 162.02(14) . . . . ?
C8 C9 C10 C11 178.06(14) . . . . ?
C8 C9 C14 C13 -177.60(15) . . . . ?
C9 C10 C11 C12 -0.2(2) . . . . ?
C10 C9 C14 C13 3.6(2) . . . . ?
C10 C11 C12 C13 3.2(2) . . . . ?
C10 C11 C12 C15 -173.10(16) . . . . ?
C11 C12 C13 C14 -2.7(2) . . . . ?
C11 C12 C15 F1 89.9(2) . . . . ?
C11 C12 C15 F2 -150.78(18) . . . . ?
C11 C12 C15 F3 -32.2(3) . . . . ?
C12 C13 C14 C9 -0.7(2) . . . . ?
C13 C12 C15 F1 -86.5(2) . . . . ?
C13 C12 C15 F2 32.9(2) . . . . ?
C13 C12 C15 F3 151.50(18) . . . . ?
C14 C9 C10 C11 -3.1(2) . . . . ?
C15 C12 C13 C14 173.57(16) . . . . ?
C16 C6 C7 C8 176.34(15) . . . . ?
C16 C17 C18 C19 -1.3(3) . . . . ?
C17 C18 C19 C5 2.0(3) . . . . ?
C19 C5 C6 C7 -178.59(14) . . . . ?
C19 C5 C6 C16 -1.5(2) . . . . ?
C20 C4 C5 C6 -168.79(14) . . . . ?
C20 C4 C5 C19 12.5(2) . . . . ?
C21 C1 C2 C3 -16.2(2) . . . . ?
C21 C1 C2 C22 166.78(14) . . . . ?
C22 C2 C3 C4 -161.10(14) . . . . ?
C22 C2 C3 C8 24.2(2) . . . . ?
C22 C23 C24 C25 2.4(2) . . . . ?
C22 C23 B1 N1 1.7(2) . . . . ?
C22 C23 B1 C32 -173.87(15) . . . . ?
C22 C27 C28 C29 -179.79(15) . . . . ?
C23 C22 C27 C26 16.9(2) . . . . ?
C23 C22 C27 C28 -158.74(15) . . . . ?
C23 C24 C25 C26 8.7(2) . . . . ?
C24 C23 B1 N1 174.25(15) . . . . ?
C24 C23 B1 C32 -1.4(3) . . . . ?
C24 C25 C26 C27 -6.7(2) . . . . ?
C24 C25 C26 C31 170.03(16) . . . . ?
C25 C26 C27 C22 -6.0(2) . . . . ?
C25 C26 C27 C28 169.86(15) . . . . ?
C25 C26 C31 C30 -172.48(16) . . . . ?
C26 C27 C28 C29 4.5(2) . . . . ?
C27 C22 C23 C24 -15.2(2) . . . . ?
C27 C22 C23 B1 157.51(14) . . . . ?
C27 C26 C31 C30 4.2(2) . . . . ?
C27 C28 C29 C30 0.7(2) . . . . ?
C28 C29 C30 C31 -3.6(3) . . . . ?
C29 C30 C31 C26 1.1(3) . . . . ?
C31 C26 C27 C22 177.17(14) . . . . ?
C31 C26 C27 C28 -6.9(2) . . . . ?
C32 C33 C34 C35 -0.6(3) . . . . ?
C33 C32 C37 C36 0.5(3) . . . . ?
C33 C32 C37 C38 179.03(17) . . . . ?
C33 C32 B1 N1 -69.7(2) . . . . ?
C33 C32 B1 C23 105.7(2) . . . . ?
C33 C34 C35 C36 0.9(3) . . . . ?
C33 C34 C35 C39 -177.30(19) . . . . ?
C34 C35 C36 C37 -0.6(3) . . . . ?
C35 C36 C37 C32 -0.1(3) . . . . ?
C35 C36 C37 C38 -178.67(18) . . . . ?
C37 C32 C33 C34 -0.2(2) . . . . ?
C37 C32 C33 C40 -179.54(17) . . . . ?
C37 C32 B1 N1 106.41(19) . . . . ?
C37 C32 B1 C23 -78.2(2) . . . . ?
C39 C35 C36 C37 177.65(19) . . . . ?
C40 C33 C34 C35 178.82(18) . . . . ?
B1 N1 C1 C2 -5.8(2) . . . . ?
B1 N1 C1 C21 174.52(15) . . . . ?
B1 C23 C24 C25 -170.15(15) . . . . ?
B1 C32 C33 C34 176.03(16) . . . . ?
B1 C32 C33 C40 -3.3(2) . . . . ?
B1 C32 C37 C36 -175.72(16) . . . . ?
B1 C32 C37 C38 2.8(3) . . . . ?

loop_
_smtbx_masks_void_nr
_smtbx_masks_void_average_x
_smtbx_masks_void_average_y
_smtbx_masks_void_average_z
_smtbx_masks_void_volume
_smtbx_masks_void_count_electrons
_smtbx_masks_void_content
1 -0.033 0.250 0.500 260.7 1.8 ?
2 -0.014 0.750 0.000 260.7 1.7 ?
